data_4313695
loop_
_publ_author_name
'Philippa King'
'Rodolphe Cl\'erac'
'Christopher E. Anson'
'Claude Coulon'
'Annie K. Powell'

_publ_section_title
;
 Antiferromagnetic Three-Dimensional Order Induced by Carboxylate Bridges
 in a Two-Dimensional Network of [Cu3(dcp)2(H2O)4] Trimers
;
_journal_name_full 'Inorganic Chemistry'
_journal_page_first 3492
_journal_page_last 3500
_journal_paper_doi 10.1021/ic0261777
_journal_volume 42
_journal_year 2003
_chemical_formula_sum 'C10 H10 Cu3 N4 O12'
_chemical_formula_weight 568.84
_chemical_name_systematic
; 
 ? 
;
_space_group_IT_number 14
_symmetry_cell_setting monoclinic
_symmetry_space_group_name_Hall '-P 2ybc'
_symmetry_space_group_name_H-M 'P 1 21/c 1'
_atom_sites_solution_hydrogens geom
_atom_sites_solution_primary direct
_atom_sites_solution_secondary difmap
_audit_creation_method SHELXL-97
_cell_angle_alpha 90.00
_cell_angle_beta 106.01(2)
_cell_angle_gamma 90.00
_cell_formula_units_Z 2
_cell_length_a 11.633(2)
_cell_length_b 9.6005(14)
_cell_length_c 6.9230(17)
_cell_measurement_reflns_used 3575
_cell_measurement_temperature 200(2)
_cell_measurement_theta_max 23.40
_cell_measurement_theta_min 2.96
_cell_volume 743.2(3)
_computing_cell_refinement 'IPDS 2.92 (Stoe & Cie GmbH, 1999)'
_computing_data_collection 'IPDS 2.92 (Stoe & Cie GmbH, 1999)'
_computing_data_reduction 'IPDS 2.92 (Stoe & Cie GmbH, 1999)'
_computing_molecular_graphics 'SHELXTL 5.1 (Bruker AXS Inc., 1997)'
_computing_publication_material 'SHELXTL 5.1 (Bruker AXS Inc., 1997)'
_computing_structure_refinement 'SHELXTL 5.1 (Bruker AXS Inc., 1997)'
_computing_structure_solution 'SHELXTL 5.1 (Bruker AXS Inc., 1997)'
_diffrn_ambient_temperature 200(2)
_diffrn_measured_fraction_theta_full 0.869
_diffrn_measured_fraction_theta_max 0.841
_diffrn_measurement_device_type 'Stoe IPDS'
_diffrn_measurement_method 'area detector'
_diffrn_radiation_monochromator graphite
_diffrn_radiation_source 'fine-focus sealed tube'
_diffrn_radiation_type MoK\a
_diffrn_radiation_wavelength 0.71073
_diffrn_reflns_av_R_equivalents 0.0599
_diffrn_reflns_av_sigmaI/netI 0.0461
_diffrn_reflns_limit_h_max 14
_diffrn_reflns_limit_h_min -14
_diffrn_reflns_limit_k_max 8
_diffrn_reflns_limit_k_min -11
_diffrn_reflns_limit_l_max 8
_diffrn_reflns_limit_l_min -5
_diffrn_reflns_number 2963
_diffrn_reflns_theta_full 25.00
_diffrn_reflns_theta_max 26.19
_diffrn_reflns_theta_min 2.80
_exptl_absorpt_coefficient_mu 4.341
_exptl_absorpt_correction_type none
_exptl_crystal_colour blue
_exptl_crystal_density_diffrn 2.542
_exptl_crystal_density_method 'not measured'
_exptl_crystal_description block
_exptl_crystal_F_000 562
_exptl_crystal_size_max 0.17
_exptl_crystal_size_mid 0.11
_exptl_crystal_size_min 0.06
_refine_diff_density_max 1.183
_refine_diff_density_min -0.662
_refine_diff_density_rms 0.159
_refine_ls_extinction_method none
_refine_ls_goodness_of_fit_ref 1.124
_refine_ls_hydrogen_treatment mixed
_refine_ls_matrix_type full
_refine_ls_number_parameters 146
_refine_ls_number_reflns 1256
_refine_ls_number_restraints 1
_refine_ls_restrained_S_all 1.123
_refine_ls_R_factor_all 0.0557
_refine_ls_R_factor_gt 0.0503
_refine_ls_shift/su_max 0.000
_refine_ls_shift/su_mean 0.000
_refine_ls_structure_factor_coef Fsqd
_refine_ls_weighting_details 'calc w=1/[\s^2^(Fo^2^)+(0.1201P)^2^+0.0000P] where P=(Fo^2^+2Fc^2^)/3'
_refine_ls_weighting_scheme calc
_refine_ls_wR_factor_gt 0.1554
_refine_ls_wR_factor_ref 0.1627
_reflns_number_gt 1112
_reflns_number_total 1256
_reflns_threshold_expression >2sigma(I)
_cod_data_source_file ic0261777si20030328_035938.cif
_cod_data_source_block p35cxc
_cod_database_code 4313695

loop_
_symmetry_equiv_pos_as_xyz
'x, y, z'
'-x, y+1/2, -z+1/2'
'-x, -y, -z'
'x, -y-1/2, z-1/2'

loop_
_atom_site_label
_atom_site_type_symbol
_atom_site_fract_x
_atom_site_fract_y
_atom_site_fract_z
_atom_site_U_iso_or_equiv
_atom_site_adp_type
_atom_site_occupancy
_atom_site_symmetry_multiplicity
_atom_site_calc_flag
_atom_site_refinement_flags
_atom_site_disorder_assembly
_atom_site_disorder_group
Cu1 Cu 0.5000 0.5000 0.0000 0.0225(5) Uani 1 2 d S . .
N1 N 0.6345(4) 0.3679(6) 0.0907(11) 0.0210(13) Uani 1 1 d . . .
N2 N 0.7524(4) 0.3613(6) 0.1179(11) 0.0215(14) Uani 1 1 d . . .
C1 C 0.5944(5) 0.2385(8) 0.1132(12) 0.0214(15) Uani 1 1 d . . .
C2 C 0.6880(5) 0.1449(8) 0.1559(12) 0.0232(15) Uani 1 1 d . . .
H2 H 0.6854 0.0473 0.1775 0.028 Uiso 1 1 calc R . .
C3 C 0.7870(5) 0.2270(7) 0.1600(13) 0.0208(14) Uani 1 1 d . . .
C4 C 0.4654(5) 0.2268(8) 0.1027(14) 0.0257(16) Uani 1 1 d . . .
O1 O 0.4077(4) 0.3429(6) 0.0593(10) 0.0287(13) Uani 1 1 d . . .
O2 O 0.4219(4) 0.1165(6) 0.1367(10) 0.0282(13) Uani 1 1 d . . .
C5 C 0.9174(5) 0.2021(7) 0.2156(13) 0.0215(15) Uani 1 1 d . . .
O3 O 0.9828(4) 0.3089(5) 0.2395(11) 0.0277(13) Uani 1 1 d . . .
O4 O 0.9532(4) 0.0790(5) 0.2467(10) 0.0266(13) Uani 1 1 d . . .
Cu2 Cu 0.88946(8) 0.49055(7) 0.1685(2) 0.0227(4) Uani 1 1 d . . .
O5 O 0.8160(4) 0.6236(7) -0.0436(11) 0.0295(14) Uani 1 1 d D . .
H51 H 0.748(5) 0.642(11) -0.061(19) 0.044 Uiso 1 1 d D . .
H52 H 0.849(9) 0.694(12) -0.039(19) 0.044 Uiso 1 1 d . . .
O6 O 0.8268(5) 0.5900(6) 0.4123(10) 0.0271(14) Uani 1 1 d . . .
H61 H 0.763(8) 0.587(13) 0.380(19) 0.041 Uiso 1 1 d . . .
H62 H 0.855(9) 0.541(12) 0.53(2) 0.041 Uiso 1 1 d . . .

loop_
_atom_site_aniso_label
_atom_site_aniso_U_11
_atom_site_aniso_U_22
_atom_site_aniso_U_33
_atom_site_aniso_U_23
_atom_site_aniso_U_13
_atom_site_aniso_U_12
Cu1 0.0171(7) 0.0149(7) 0.0354(10) 0.0052(6) 0.0070(7) 0.0021(3)
N1 0.019(2) 0.015(3) 0.026(3) 0.001(3) 0.002(2) 0.004(2)
N2 0.019(2) 0.016(3) 0.029(4) 0.002(3) 0.007(3) -0.0024(19)
C1 0.019(3) 0.013(3) 0.030(4) 0.001(3) 0.003(3) -0.001(2)
C2 0.029(3) 0.016(4) 0.025(4) 0.004(3) 0.008(3) 0.001(2)
C3 0.022(3) 0.012(3) 0.028(4) 0.000(3) 0.005(3) -0.002(2)
C4 0.020(3) 0.024(4) 0.031(4) 0.000(4) 0.004(3) 0.000(3)
O1 0.018(2) 0.020(3) 0.047(4) 0.007(3) 0.008(2) 0.0036(18)
O2 0.025(2) 0.017(3) 0.042(4) 0.004(3) 0.008(2) -0.0022(19)
C5 0.029(3) 0.012(3) 0.027(4) 0.000(4) 0.013(3) 0.000(2)
O3 0.023(2) 0.013(2) 0.043(4) 0.006(3) 0.003(2) -0.0018(16)
O4 0.0201(19) 0.016(2) 0.042(4) 0.006(3) 0.006(2) 0.0018(15)
Cu2 0.0184(5) 0.0127(5) 0.0348(7) 0.0003(4) 0.0037(5) -0.0011(2)
O5 0.020(2) 0.020(3) 0.048(4) 0.011(3) 0.009(2) 0.0027(19)
O6 0.025(2) 0.021(3) 0.031(3) -0.006(3) 0.000(2) 0.002(2)

loop_
_atom_type_symbol
_atom_type_description
_atom_type_scat_dispersion_real
_atom_type_scat_dispersion_imag
_atom_type_scat_source
C C 0.0033 0.0016 'International Tables Vol C Tables 4.2.6.8 and 6.1.1.4'
H H 0.0000 0.0000 'International Tables Vol C Tables 4.2.6.8 and 6.1.1.4'
N N 0.0061 0.0033 'International Tables Vol C Tables 4.2.6.8 and 6.1.1.4'
O O 0.0106 0.0060 'International Tables Vol C Tables 4.2.6.8 and 6.1.1.4'
Cu Cu 0.3201 1.2651 'International Tables Vol C Tables 4.2.6.8 and 6.1.1.4'

loop_
_geom_angle_atom_site_label_1
_geom_angle_atom_site_label_2
_geom_angle_atom_site_label_3
_geom_angle
_geom_angle_site_symmetry_1
_geom_angle_site_symmetry_3
_geom_angle_publ_flag
O1 Cu1 O1 180.0(4) 3_665 . ?
O1 Cu1 N1 97.4(2) 3_665 . ?
O1 Cu1 N1 82.6(2) . . ?
O1 Cu1 N1 82.6(2) 3_665 3_665 ?
O1 Cu1 N1 97.4(2) . 3_665 ?
N1 Cu1 N1 180.000(1) . 3_665 ?
O1 Cu1 O2 100.9(2) 3_665 4_565 ?
O1 Cu1 O2 79.1(2) . 4_565 ?
N1 Cu1 O2 93.7(2) . 4_565 ?
N1 Cu1 O2 86.3(2) 3_665 4_565 ?
O1 Cu1 O2 79.1(2) 3_665 2_655 ?
O1 Cu1 O2 100.9(2) . 2_655 ?
N1 Cu1 O2 86.3(2) . 2_655 ?
N1 Cu1 O2 93.7(2) 3_665 2_655 ?
O2 Cu1 O2 180.00(16) 4_565 2_655 ?
N2 N1 C1 108.4(5) . . ?
N2 N1 Cu1 140.2(4) . . ?
C1 N1 Cu1 111.0(4) . . ?
N1 N2 C3 107.9(5) . . ?
N1 N2 Cu2 138.1(4) . . ?
C3 N2 Cu2 112.4(4) . . ?
N1 C1 C2 110.2(6) . . ?
N1 C1 C4 116.1(6) . . ?
C2 C1 C4 133.5(7) . . ?
C1 C2 C3 103.6(6) . . ?
C1 C2 H2 128.2 . . ?
C3 C2 H2 128.2 . . ?
N2 C3 C2 109.8(5) . . ?
N2 C3 C5 115.6(5) . . ?
C2 C3 C5 134.3(6) . . ?
O2 C4 O1 125.1(6) . . ?
O2 C4 C1 121.4(7) . . ?
O1 C4 C1 113.5(6) . . ?
C4 O1 Cu1 115.6(4) . . ?
C4 O2 Cu1 119.5(5) . 2_645 ?
O4 C5 O3 125.8(6) . . ?
O4 C5 C3 117.8(6) . . ?
O3 C5 C3 116.2(6) . . ?
C5 O3 Cu2 113.6(4) . . ?
C5 O4 Cu2 134.5(4) . 2_745 ?
O4 Cu2 O5 97.0(2) 2_755 . ?
O4 Cu2 N2 165.8(2) 2_755 . ?
O5 Cu2 N2 96.5(2) . . ?
O4 Cu2 O3 84.65(19) 2_755 . ?
O5 Cu2 O3 146.3(3) . . ?
N2 Cu2 O3 81.71(19) . . ?
O4 Cu2 O6 93.5(2) 2_755 . ?
O5 Cu2 O6 97.0(3) . . ?
N2 Cu2 O6 89.2(3) . . ?
O3 Cu2 O6 116.5(3) . . ?
Cu2 O5 H51 118(9) . . ?
Cu2 O5 H52 116(8) . . ?
H51 O5 H52 106(10) . . ?
Cu2 O6 H61 106(10) . . ?
Cu2 O6 H62 111(7) . . ?
H61 O6 H62 110(10) . . ?

loop_
_geom_bond_atom_site_label_1
_geom_bond_atom_site_label_2
_geom_bond_distance
_geom_bond_site_symmetry_2
_geom_bond_publ_flag
Cu1 O1 1.960(5) 3_665 ?
Cu1 O1 1.960(5) . ?
Cu1 N1 1.978(5) . ?
Cu1 N1 1.978(5) 3_665 ?
Cu1 O2 2.673(6) 4_565 ?
Cu1 O2 2.673(6) 2_655 ?
N1 N2 1.333(8) . ?
N1 C1 1.351(9) . ?
N2 C3 1.358(8) . ?
N2 Cu2 1.973(5) . ?
C1 C2 1.379(9) . ?
C1 C4 1.486(9) . ?
C2 C3 1.390(9) . ?
C2 H2 0.9500 . ?
C3 C5 1.478(8) . ?
C4 O2 1.224(10) . ?
C4 O1 1.293(9) . ?
O2 Cu1 2.673(6) 2_645 ?
C5 O4 1.252(8) . ?
C5 O3 1.260(8) . ?
O3 Cu2 2.042(5) . ?
O4 Cu2 1.955(4) 2_745 ?
Cu2 O4 1.955(4) 2_755 ?
Cu2 O5 1.956(6) . ?
Cu2 O6 2.230(6) . ?
O5 H51 0.79(5) . ?
O5 H52 0.77(11) . ?
O6 H61 0.72(9) . ?
O6 H62 0.93(14) . ?

loop_
_geom_hbond_atom_site_label_D
_geom_hbond_atom_site_label_H
_geom_hbond_atom_site_label_A
_geom_hbond_distance_DH
_geom_hbond_distance_HA
_geom_hbond_distance_DA
_geom_hbond_angle_DHA
_geom_hbond_site_symmetry_A
O5 H51 O1 0.79(5) 1.82(5) 2.594(7) 168(13) 3_665
O5 H52 O6 0.77(11) 2.11(11) 2.773(9) 145(10) 4_575
O6 H61 O2 0.72(9) 2.14(9) 2.830(7) 162(14) 2_655
O6 H62 O4 0.93(14) 1.97(13) 2.877(9) 162(10) 4_566
